data_7109397
loop_
_publ_author_name
'Yanlan Wang'
'Amalia Rapakousiou'
'Camille Latouche'
'Jean-Claude Daran'
'Anu Singh'
'Isabelle Ledoux-Rak'
'Jaime Ruiz'
'Jean-Yves Saillard'
'Didier Astruc'

_publ_section_title
;
 Mild uncatalyzed hydroamination of an electrophilic alkyne,
 ethynylcobalticinium
;
_journal_name_full Chem.Commun.
_journal_page_first 5862
_journal_paper_doi 10.1039/c3cc42211a
_journal_volume 49
_journal_year 2013
_chemical_formula_sum 'C18 H25 Co F6 N P'
_chemical_formula_weight 459.29
_chemical_name_systematic
;
?
;
_space_group_IT_number 29
_symmetry_cell_setting orthorhombic
_symmetry_space_group_name_Hall 'P 2c -2ac'
_symmetry_space_group_name_H-M 'P c a 21'
_atom_sites_solution_hydrogens geom
_atom_sites_solution_primary direct
_atom_sites_solution_secondary difmap
_audit_creation_method SHELXL-97
_cell_angle_alpha 90.00
_cell_angle_beta 90.00
_cell_angle_gamma 90.00
_cell_formula_units_Z 8
_cell_length_a 27.2309(4)
_cell_length_b 11.3692(2)
_cell_length_c 13.2763(2)
_cell_measurement_reflns_used 25083
_cell_measurement_temperature 180(2)
_cell_measurement_theta_max 29.32
_cell_measurement_theta_min 2.99
_cell_volume 4110.26(11)
_computing_cell_refinement CrysAlisPro
_computing_data_collection 'CrysAlisPro (Agilent Technologies, 2012)'
_computing_data_reduction CrysAlisPro
_computing_molecular_graphics 'ORTEPIII (Burnett & Johnson, 1996); ORTEP-3 for Windows (Farrugia, 1997)'
_computing_publication_material SHELXL-97
_computing_structure_refinement 'SHELXL-97 (Sheldrick, 2008)'
_computing_structure_solution 'SIR-97 (Altomare et al., 1999)'
_diffrn_ambient_temperature 180(2)
_diffrn_detector_area_resol_mean 16.1978
_diffrn_measured_fraction_theta_full 0.998
_diffrn_measured_fraction_theta_max 0.998
_diffrn_measurement_device_type 'Xcalibur, Eos, Gemini ultra'
_diffrn_measurement_method '\w scans'
_diffrn_radiation_monochromator graphite
_diffrn_radiation_source 'Enhance (Mo) X-ray Source'
_diffrn_radiation_type MoK\a
_diffrn_radiation_wavelength 0.71073
_diffrn_reflns_av_R_equivalents 0.0364
_diffrn_reflns_av_sigmaI/netI 0.0207
_diffrn_reflns_limit_h_max 35
_diffrn_reflns_limit_h_min -35
_diffrn_reflns_limit_k_max 14
_diffrn_reflns_limit_k_min -14
_diffrn_reflns_limit_l_max 17
_diffrn_reflns_limit_l_min -17
_diffrn_reflns_number 85626
_diffrn_reflns_theta_full 27.48
_diffrn_reflns_theta_max 27.48
_diffrn_reflns_theta_min 2.99
_exptl_absorpt_coefficient_mu 0.968
_exptl_absorpt_correction_T_max 1.00000
_exptl_absorpt_correction_T_min 0.62834
_exptl_absorpt_correction_type multi-scan
_exptl_absorpt_process_details
;
Empirical absorption correction using spherical harmonics,
implemented in SCALE3 ABSPACK scaling algorithm.
CrysAlisPro (Agilent Technologies, 2012)
;
_exptl_crystal_colour red
_exptl_crystal_density_diffrn 1.484
_exptl_crystal_density_method 'not measured'
_exptl_crystal_description prismatic
_exptl_crystal_F_000 1888
_exptl_crystal_size_max 0.38
_exptl_crystal_size_mid 0.24
_exptl_crystal_size_min 0.10
_refine_diff_density_max 0.325
_refine_diff_density_min -0.273
_refine_diff_density_rms 0.046
_refine_ls_abs_structure_details 'Flack H D (1983), Acta Cryst. A39, 876-881'
_refine_ls_abs_structure_Flack -0.014(9)
_refine_ls_extinction_method none
_refine_ls_goodness_of_fit_ref 1.058
_refine_ls_hydrogen_treatment constr
_refine_ls_matrix_type full
_refine_ls_number_parameters 495
_refine_ls_number_reflns 9384
_refine_ls_number_restraints 1
_refine_ls_restrained_S_all 1.058
_refine_ls_R_factor_all 0.0376
_refine_ls_R_factor_gt 0.0316
_refine_ls_shift/su_max 0.003
_refine_ls_shift/su_mean 0.000
_refine_ls_structure_factor_coef Fsqd
_refine_ls_weighting_details 'calc w=1/[\s^2^(Fo^2^)+(0.0266P)^2^+1.9141P] where P=(Fo^2^+2Fc^2^)/3'
_refine_ls_weighting_scheme calc
_refine_ls_wR_factor_gt 0.0681
_refine_ls_wR_factor_ref 0.0712
_reflns_number_gt 8467
_reflns_number_total 9384
_reflns_threshold_expression I>2\s(I)
_cod_data_source_file c3cc42211a.txt
_cod_data_source_block DA16
_cod_database_code 7109397

loop_
_symmetry_equiv_pos_as_xyz
'x, y, z'
'-x, -y, z+1/2'
'-x+1/2, y, z+1/2'
'x+1/2, -y, z'

loop_
_atom_site_label
_atom_site_type_symbol
_atom_site_fract_x
_atom_site_fract_y
_atom_site_fract_z
_atom_site_U_iso_or_equiv
_atom_site_adp_type
_atom_site_occupancy
_atom_site_symmetry_multiplicity
_atom_site_calc_flag
_atom_site_refinement_flags
Co1 Co 0.638540(10) 0.52734(2) 0.22932(2) 0.02701(7) Uani 1 1 d .
C11 C 0.64488(9) 0.3590(2) 0.16025(18) 0.0296(5) Uani 1 1 d .
C12 C 0.64563(10) 0.3549(2) 0.2684(2) 0.0347(6) Uani 1 1 d .
H12 H 0.6230 0.3128 0.3093 0.042 Uiso 1 1 calc R
C13 C 0.68549(10) 0.4236(2) 0.3044(2) 0.0413(6) Uani 1 1 d .
H13 H 0.6949 0.4331 0.3729 0.050 Uiso 1 1 calc R
C14 C 0.70884(8) 0.4758(2) 0.2196(3) 0.0434(6) Uani 1 1 d .
H14 H 0.7367 0.5261 0.2214 0.052 Uiso 1 1 calc R
C15 C 0.68339(10) 0.4400(2) 0.1322(2) 0.0372(6) Uani 1 1 d .
H15 H 0.6905 0.4651 0.0655 0.045 Uiso 1 1 calc R
C16 C 0.57102(10) 0.5928(2) 0.1955(2) 0.0436(7) Uani 1 1 d .
H16 H 0.5455 0.5522 0.1613 0.052 Uiso 1 1 calc R
C17 C 0.57878(10) 0.5941(2) 0.3005(2) 0.0404(6) Uani 1 1 d .
H17 H 0.5595 0.5540 0.3493 0.048 Uiso 1 1 calc R
C18 C 0.62025(10) 0.6655(2) 0.3207(2) 0.0376(6) Uani 1 1 d .
H18 H 0.6335 0.6825 0.3854 0.045 Uiso 1 1 calc R
C19 C 0.63838(9) 0.70689(18) 0.2279(3) 0.0401(5) Uani 1 1 d .
H19 H 0.6662 0.7561 0.2187 0.048 Uiso 1 1 calc R
C20 C 0.60769(12) 0.6619(2) 0.1502(2) 0.0471(7) Uani 1 1 d .
H20 H 0.6113 0.6761 0.0800 0.057 Uiso 1 1 calc R
C111 C 0.61367(9) 0.2995(2) 0.09031(19) 0.0336(5) Uani 1 1 d .
H111 H 0.6134 0.3248 0.0221 0.040 Uiso 1 1 calc R
C112 C 0.58421(9) 0.20751(19) 0.11770(18) 0.0317(5) Uani 1 1 d .
H112 H 0.5835 0.1897 0.1876 0.038 Uiso 1 1 calc R
N1 N 0.55622(9) 0.13921(18) 0.05902(17) 0.0414(5) Uani 1 1 d .
C113 C 0.53477(10) 0.0292(2) 0.10003(19) 0.0361(5) Uani 1 1 d .
H113 H 0.5222 -0.0174 0.0416 0.043 Uiso 1 1 calc R
C114 C 0.49165(12) 0.0546(3) 0.1676(2) 0.0552(8) Uani 1 1 d .
H11A H 0.5030 0.0964 0.2278 0.083 Uiso 1 1 calc R
H11B H 0.4761 -0.0195 0.1875 0.083 Uiso 1 1 calc R
H11C H 0.4678 0.1035 0.1314 0.083 Uiso 1 1 calc R
C115 C 0.57302(12) -0.0460(2) 0.1531(3) 0.0591(9) Uani 1 1 d .
H11D H 0.6016 -0.0561 0.1091 0.089 Uiso 1 1 calc R
H11E H 0.5589 -0.1231 0.1689 0.089 Uiso 1 1 calc R
H11F H 0.5832 -0.0072 0.2157 0.089 Uiso 1 1 calc R
C116 C 0.55265(13) 0.1589(3) -0.0508(2) 0.0575(9) Uani 1 1 d .
H116 H 0.5662 0.2391 -0.0643 0.069 Uiso 1 1 calc R
C117 C 0.58436(14) 0.0723(4) -0.1089(3) 0.0768(12) Uani 1 1 d .
H11G H 0.6175 0.0710 -0.0800 0.115 Uiso 1 1 calc R
H11H H 0.5861 0.0964 -0.1797 0.115 Uiso 1 1 calc R
H11I H 0.5699 -0.0065 -0.1045 0.115 Uiso 1 1 calc R
C118 C 0.49980(15) 0.1595(3) -0.0857(3) 0.0709(11) Uani 1 1 d .
H11J H 0.4856 0.0809 -0.0768 0.106 Uiso 1 1 calc R
H11K H 0.4984 0.1814 -0.1570 0.106 Uiso 1 1 calc R
H11L H 0.4810 0.2165 -0.0459 0.106 Uiso 1 1 calc R
Co2 Co 0.890014(10) 0.52361(2) 0.21919(2) 0.02666(7) Uani 1 1 d .
C21 C 0.85899(8) 0.35443(18) 0.24568(18) 0.0292(5) Uani 1 1 d .
C22 C 0.91163(8) 0.35308(18) 0.2330(2) 0.0305(5) Uani 1 1 d .
H22 H 0.9290 0.3109 0.1826 0.037 Uiso 1 1 calc R
C23 C 0.93320(9) 0.4250(2) 0.30813(18) 0.0331(5) Uani 1 1 d .
H23 H 0.9674 0.4357 0.3189 0.040 Uiso 1 1 calc R
C24 C 0.89477(9) 0.4785(2) 0.36477(17) 0.0343(5) Uani 1 1 d .
H24 H 0.8987 0.5317 0.4194 0.041 Uiso 1 1 calc R
C25 C 0.84956(9) 0.4375(2) 0.32455(18) 0.0317(5) Uani 1 1 d .
H25 H 0.8179 0.4615 0.3465 0.038 Uiso 1 1 calc R
C26 C 0.86398(19) 0.5859(3) 0.0873(3) 0.0839(15) Uani 1 1 d .
H26 H 0.8427 0.5445 0.0430 0.101 Uiso 1 1 calc R
C27 C 0.91501(19) 0.5842(3) 0.0866(3) 0.0792(14) Uani 1 1 d .
H27 H 0.9353 0.5411 0.0415 0.095 Uiso 1 1 calc R
C28 C 0.93076(13) 0.6563(3) 0.1630(3) 0.0700(12) Uani 1 1 d .
H28 H 0.9641 0.6720 0.1795 0.084 Uiso 1 1 calc R
C29 C 0.89150(18) 0.7012(2) 0.2107(3) 0.0729(12) Uani 1 1 d .
H29 H 0.8925 0.7532 0.2667 0.087 Uiso 1 1 calc R
C30 C 0.85008(14) 0.6602(4) 0.1659(3) 0.0763(14) Uani 1 1 d .
H30 H 0.8173 0.6789 0.1848 0.092 Uiso 1 1 calc R
C211 C 0.82211(9) 0.2915(2) 0.1905(2) 0.0374(6) Uani 1 1 d .
H211 H 0.7886 0.3108 0.2015 0.045 Uiso 1 1 calc R
C212 C 0.83305(9) 0.2053(2) 0.1231(2) 0.0341(5) Uani 1 1 d .
H212 H 0.8670 0.1896 0.1141 0.041 Uiso 1 1 calc R
N2 N 0.80232(8) 0.13932(19) 0.06753(18) 0.0426(5) Uani 1 1 d .
C213 C 0.82055(9) 0.0340(2) 0.0137(2) 0.0391(6) Uani 1 1 d .
H213 H 0.7911 -0.0128 -0.0069 0.047 Uiso 1 1 calc R
C214 C 0.84800(15) 0.0653(3) -0.0813(3) 0.0760(11) Uani 1 1 d .
H21A H 0.8281 0.1191 -0.1220 0.114 Uiso 1 1 calc R
H21B H 0.8547 -0.0064 -0.1199 0.114 Uiso 1 1 calc R
H21C H 0.8791 0.1036 -0.0637 0.114 Uiso 1 1 calc R
C215 C 0.85096(17) -0.0431(3) 0.0822(3) 0.0841(14) Uani 1 1 d .
H21D H 0.8814 -0.0022 0.1000 0.126 Uiso 1 1 calc R
H21E H 0.8589 -0.1168 0.0475 0.126 Uiso 1 1 calc R
H21F H 0.8323 -0.0604 0.1436 0.126 Uiso 1 1 calc R
C216 C 0.74880(11) 0.1607(3) 0.0684(3) 0.0589(9) Uani 1 1 d .
H216 H 0.7437 0.2405 0.0983 0.071 Uiso 1 1 calc R
C217 C 0.72690(13) 0.1638(4) -0.0370(3) 0.0793(12) Uani 1 1 d .
H21G H 0.7451 0.2205 -0.0783 0.119 Uiso 1 1 calc R
H21H H 0.6924 0.1876 -0.0330 0.119 Uiso 1 1 calc R
H21I H 0.7292 0.0855 -0.0674 0.119 Uiso 1 1 calc R
C218 C 0.72379(15) 0.0748(4) 0.1366(4) 0.0890(13) Uani 1 1 d .
H21J H 0.7229 -0.0027 0.1043 0.133 Uiso 1 1 calc R
H21K H 0.6902 0.1013 0.1499 0.133 Uiso 1 1 calc R
H21L H 0.7419 0.0695 0.2002 0.133 Uiso 1 1 calc R
P1 P 0.73289(2) 0.72010(6) -0.05368(6) 0.03890(15) Uani 1 1 d .
F11 F 0.73063(8) 0.7317(3) 0.06447(15) 0.0891(8) Uani 1 1 d .
F12 F 0.71533(9) 0.85013(18) -0.0671(2) 0.0928(7) Uani 1 1 d .
F13 F 0.73598(8) 0.7021(2) -0.17158(15) 0.0828(7) Uani 1 1 d .
F14 F 0.75115(10) 0.58695(15) -0.0414(2) 0.0808(6) Uani 1 1 d .
F15 F 0.78874(6) 0.76189(18) -0.05154(18) 0.0703(5) Uani 1 1 d .
F16 F 0.67755(6) 0.67401(18) -0.05491(17) 0.0720(6) Uani 1 1 d .
P2 P 0.98553(2) 0.28825(6) -0.05242(5) 0.03386(14) Uani 1 1 d .
F21 F 1.00179(7) 0.41826(16) -0.02174(15) 0.0633(5) Uani 1 1 d .
F22 F 0.99049(7) 0.24817(17) 0.06225(13) 0.0616(5) Uani 1 1 d .
F23 F 0.96957(8) 0.15990(16) -0.08367(17) 0.0729(6) Uani 1 1 d .
F24 F 0.98059(7) 0.33147(19) -0.16660(13) 0.0671(5) Uani 1 1 d .
F25 F 1.04154(6) 0.25435(18) -0.07166(14) 0.0639(5) Uani 1 1 d .
F26 F 0.92939(6) 0.32404(15) -0.03291(12) 0.0492(4) Uani 1 1 d .

loop_
_atom_site_aniso_label
_atom_site_aniso_U_11
_atom_site_aniso_U_22
_atom_site_aniso_U_33
_atom_site_aniso_U_23
_atom_site_aniso_U_13
_atom_site_aniso_U_12
Co1 0.02648(13) 0.02257(12) 0.03199(18) -0.00116(14) -0.00253(14) 0.00215(11)
C11 0.0326(13) 0.0212(11) 0.0349(13) -0.0018(9) 0.0018(10) 0.0021(9)
C12 0.0381(14) 0.0219(12) 0.0440(14) 0.0037(10) -0.0056(11) 0.0032(10)
C13 0.0411(15) 0.0331(14) 0.0497(16) -0.0058(12) -0.0223(12) 0.0111(11)
C14 0.0252(10) 0.0299(10) 0.0752(18) -0.0105(15) -0.0049(14) 0.0006(9)
C15 0.0356(14) 0.0262(12) 0.0498(16) -0.0042(11) 0.0111(12) 0.0004(10)
C16 0.0345(13) 0.0398(14) 0.0566(18) -0.0086(12) -0.0146(12) 0.0113(11)
C17 0.0350(14) 0.0393(15) 0.0469(15) 0.0006(12) 0.0066(11) 0.0124(11)
C18 0.0439(15) 0.0326(13) 0.0362(14) -0.0083(11) -0.0039(11) 0.0106(11)
C19 0.0455(13) 0.0211(10) 0.0537(15) -0.0011(14) 0.0082(14) 0.0059(9)
C20 0.070(2) 0.0387(15) 0.0331(14) 0.0049(11) -0.0011(14) 0.0253(14)
C111 0.0433(14) 0.0270(11) 0.0306(12) 0.0023(9) -0.0025(10) -0.0032(10)
C112 0.0428(13) 0.0229(11) 0.0293(12) 0.0010(9) -0.0057(10) 0.0019(9)
N1 0.0594(14) 0.0265(11) 0.0382(12) 0.0059(9) -0.0141(11) -0.0106(10)
C113 0.0457(14) 0.0232(11) 0.0393(13) 0.0011(10) -0.0076(11) -0.0066(10)
C114 0.0590(18) 0.0438(16) 0.063(2) -0.0054(14) 0.0026(15) -0.0054(14)
C115 0.0558(18) 0.0304(14) 0.091(3) 0.0171(15) -0.0187(17) -0.0015(12)
C116 0.094(2) 0.0422(15) 0.0364(15) 0.0045(13) -0.0221(17) -0.0320(16)
C117 0.071(2) 0.117(3) 0.0431(18) -0.007(2) 0.0025(16) -0.034(2)
C118 0.106(3) 0.052(2) 0.054(2) 0.0017(15) -0.037(2) 0.006(2)
Co2 0.03358(15) 0.02346(13) 0.02295(15) 0.00152(13) -0.00236(14) -0.00126(11)
C21 0.0317(11) 0.0248(10) 0.0311(13) 0.0031(9) 0.0028(9) 0.0010(9)
C22 0.0319(11) 0.0269(10) 0.0327(12) 0.0030(11) 0.0014(11) 0.0012(8)
C23 0.0342(12) 0.0319(12) 0.0331(13) 0.0068(10) -0.0066(10) 0.0000(10)
C24 0.0500(15) 0.0305(12) 0.0225(11) 0.0025(9) -0.0045(10) -0.0020(11)
C25 0.0363(12) 0.0285(11) 0.0304(12) 0.0033(10) 0.0059(10) -0.0004(10)
C26 0.139(4) 0.058(2) 0.054(2) 0.0309(18) -0.059(3) -0.046(3)
C27 0.138(4) 0.052(2) 0.047(2) 0.0264(17) 0.046(2) 0.034(2)
C28 0.0542(19) 0.061(2) 0.095(3) 0.053(2) -0.0200(19) -0.0196(17)
C29 0.151(4) 0.0237(13) 0.0440(18) 0.0038(14) -0.008(2) 0.0023(17)
C30 0.056(2) 0.075(3) 0.098(3) 0.062(3) 0.019(2) 0.0226(19)
C211 0.0297(12) 0.0287(12) 0.0540(16) -0.0059(10) 0.0017(11) -0.0021(9)
C212 0.0322(12) 0.0236(11) 0.0466(15) -0.0010(10) -0.0041(11) 0.0002(9)
N2 0.0341(11) 0.0306(11) 0.0631(15) -0.0158(10) -0.0086(10) 0.0023(9)
C213 0.0377(13) 0.0259(12) 0.0537(16) -0.0088(11) -0.0035(12) -0.0004(10)
C214 0.081(2) 0.064(2) 0.083(3) -0.018(2) 0.023(2) -0.026(2)
C215 0.113(3) 0.0392(18) 0.100(3) -0.0199(18) -0.049(3) 0.0320(19)
C216 0.0372(15) 0.0504(18) 0.089(3) -0.0288(18) -0.0137(16) 0.0063(14)
C217 0.057(2) 0.075(3) 0.106(3) -0.017(2) -0.032(2) 0.0087(19)
C218 0.063(2) 0.102(3) 0.102(3) -0.026(3) 0.025(2) -0.008(2)
P1 0.0359(3) 0.0378(3) 0.0430(4) -0.0126(3) 0.0045(3) -0.0060(3)
F11 0.0789(15) 0.141(2) 0.0468(12) -0.0299(13) 0.0072(10) -0.0095(14)
F12 0.0830(15) 0.0489(11) 0.146(2) -0.0047(14) -0.0027(16) 0.0129(11)
F13 0.0831(15) 0.1178(19) 0.0475(12) -0.0212(12) 0.0084(10) -0.0091(13)
F14 0.0766(12) 0.0470(9) 0.1190(19) -0.0018(13) 0.0157(13) 0.0050(13)
F15 0.0430(10) 0.0720(12) 0.0958(15) -0.0187(12) 0.0064(10) -0.0203(9)
F16 0.0422(9) 0.0846(13) 0.0893(14) -0.0266(12) 0.0071(10) -0.0200(9)
P2 0.0328(3) 0.0358(3) 0.0330(3) 0.0008(3) 0.0024(3) 0.0044(2)
F21 0.0618(11) 0.0475(10) 0.0805(14) -0.0070(9) -0.0007(9) -0.0105(8)
F22 0.0669(11) 0.0748(12) 0.0432(10) 0.0148(9) 0.0075(8) 0.0217(10)
F23 0.0772(13) 0.0449(10) 0.0965(16) -0.0236(10) 0.0133(11) -0.0045(10)
F24 0.0705(12) 0.0933(15) 0.0374(9) 0.0146(10) 0.0047(8) 0.0216(11)
F25 0.0390(9) 0.0879(14) 0.0647(12) 0.0053(10) 0.0120(8) 0.0211(9)
F26 0.0338(8) 0.0629(10) 0.0510(10) -0.0059(8) 0.0012(7) 0.0070(7)

loop_
_atom_type_symbol
_atom_type_description
_atom_type_scat_dispersion_real
_atom_type_scat_dispersion_imag
_atom_type_scat_source
C C 0.0033 0.0016 'International Tables Vol C Tables 4.2.6.8 and 6.1.1.4'
H H 0.0000 0.0000 'International Tables Vol C Tables 4.2.6.8 and 6.1.1.4'
N N 0.0061 0.0033 'International Tables Vol C Tables 4.2.6.8 and 6.1.1.4'
F F 0.0171 0.0103 'International Tables Vol C Tables 4.2.6.8 and 6.1.1.4'
P P 0.1023 0.0942 'International Tables Vol C Tables 4.2.6.8 and 6.1.1.4'
Co Co 0.3494 0.9721 'International Tables Vol C Tables 4.2.6.8 and 6.1.1.4'

loop_
_geom_angle_atom_site_label_1
_geom_angle_atom_site_label_2
_geom_angle_atom_site_label_3
_geom_angle
C13 Co1 C14 41.57(13)
C13 Co1 C17 119.99(12)
C14 Co1 C17 154.77(13)
C13 Co1 C16 154.37(13)
C14 Co1 C16 162.79(14)
C17 Co1 C16 40.63(11)
C13 Co1 C15 69.22(11)
C14 Co1 C15 40.87(12)
C17 Co1 C15 163.55(11)
C16 Co1 C15 125.54(11)
C13 Co1 C20 163.98(13)
C14 Co1 C20 125.40(13)
C17 Co1 C20 68.20(11)
C16 Co1 C20 40.41(12)
C15 Co1 C20 106.70(12)
C13 Co1 C12 41.15(10)
C14 Co1 C12 69.22(10)
C17 Co1 C12 108.52(11)
C16 Co1 C12 119.60(11)
C15 Co1 C12 68.56(11)
C20 Co1 C12 153.26(12)
C13 Co1 C19 126.45(12)
C14 Co1 C19 107.05(10)
C17 Co1 C19 68.19(11)
C16 Co1 C19 68.30(11)
C15 Co1 C19 118.91(11)
C20 Co1 C19 40.83(12)
C12 Co1 C19 164.79(12)
C13 Co1 C18 108.16(11)
C14 Co1 C18 119.63(11)
C17 Co1 C18 40.67(11)
C16 Co1 C18 68.31(11)
C15 Co1 C18 153.69(11)
C20 Co1 C18 68.23(11)
C12 Co1 C18 127.65(11)
C19 Co1 C18 40.32(12)
C13 Co1 C11 68.52(10)
C14 Co1 C11 68.44(10)
C17 Co1 C11 127.01(10)
C16 Co1 C11 107.87(10)
C15 Co1 C11 40.51(10)
C20 Co1 C11 119.09(11)
C12 Co1 C11 40.26(9)
C19 Co1 C11 153.50(11)
C18 Co1 C11 164.81(11)
C111 C11 C12 130.0(2)
C111 C11 C15 124.5(2)
C12 C11 C15 105.6(2)
C111 C11 Co1 131.09(18)
C12 C11 Co1 66.45(15)
C15 C11 Co1 66.24(14)
C13 C12 C11 109.2(3)
C13 C12 Co1 68.19(14)
C11 C12 Co1 73.29(16)
C12 C13 C14 107.7(2)
C12 C13 Co1 70.67(14)
C14 C13 Co1 69.27(14)
C15 C14 C13 108.1(2)
C15 C14 Co1 70.66(14)
C13 C14 Co1 69.16(14)
C14 C15 C11 109.2(2)
C14 C15 Co1 68.48(14)
C11 C15 Co1 73.25(14)
C20 C16 C17 108.1(3)
C20 C16 Co1 69.94(15)
C17 C16 Co1 69.51(15)
C16 C17 C18 108.3(3)
C16 C17 Co1 69.87(16)
C18 C17 Co1 70.35(14)
C19 C18 C17 107.7(2)
C19 C18 Co1 69.63(14)
C17 C18 Co1 68.98(14)
C18 C19 C20 108.0(2)
C18 C19 Co1 70.05(14)
C20 C19 Co1 69.43(14)
C16 C20 C19 107.9(2)
C16 C20 Co1 69.65(15)
C19 C20 Co1 69.74(14)
C112 C111 C11 122.6(2)
N1 C112 C111 128.5(2)
C112 N1 C116 121.6(2)
C112 N1 C113 120.0(2)
C116 N1 C113 117.6(2)
N1 C113 C114 111.3(2)
N1 C113 C115 112.0(2)
C114 C113 C115 111.5(2)
N1 C116 C118 111.4(3)
N1 C116 C117 111.4(3)
C118 C116 C117 112.8(3)
C24 Co2 C23 41.60(10)
C24 Co2 C27 155.63(18)
C23 Co2 C27 120.55(15)
C24 Co2 C28 120.85(14)
C23 Co2 C28 108.24(12)
C27 Co2 C28 39.88(16)
C24 Co2 C26 161.75(19)
C23 Co2 C26 155.78(19)
C27 Co2 C26 40.38(18)
C28 Co2 C26 67.01(14)
C24 Co2 C29 107.93(13)
C23 Co2 C29 125.32(14)
C27 Co2 C29 66.55(15)
C28 Co2 C29 38.85(16)
C26 Co2 C29 66.94(15)
C24 Co2 C30 124.63(15)
C23 Co2 C30 161.53(17)
C27 Co2 C30 67.20(15)
C28 Co2 C30 65.91(15)
C26 Co2 C30 40.39(17)
C29 Co2 C30 39.20(16)
C24 Co2 C25 41.22(10)
C23 Co2 C25 69.14(10)
C27 Co2 C25 162.20(18)
C28 Co2 C25 156.02(16)
C26 Co2 C25 125.18(16)
C29 Co2 C25 122.00(14)
C30 Co2 C25 108.60(12)
C24 Co2 C22 69.54(10)
C23 Co2 C22 41.04(10)
C27 Co2 C22 107.94(12)
C28 Co2 C22 125.98(14)
C26 Co2 C22 120.96(15)
C29 Co2 C22 161.91(15)
C30 Co2 C22 156.69(17)
C25 Co2 C22 68.64(10)
C24 Co2 C21 68.61(10)
C23 Co2 C21 68.36(9)
C27 Co2 C21 126.07(15)
C28 Co2 C21 162.80(16)
C26 Co2 C21 108.72(12)
C29 Co2 C21 156.71(15)
C30 Co2 C21 122.53(14)
C25 Co2 C21 40.21(9)
C22 Co2 C21 40.47(8)
C25 C21 C211 125.2(2)
C25 C21 C22 105.7(2)
C211 C21 C22 129.1(2)
C25 C21 Co2 66.20(12)
C211 C21 Co2 130.08(17)
C22 C21 Co2 66.20(12)
C23 C22 C21 108.9(2)
C23 C22 Co2 68.49(12)
C21 C22 Co2 73.33(12)
C22 C23 C24 108.3(2)
C22 C23 Co2 70.47(13)
C24 C23 Co2 69.03(13)
C25 C24 C23 107.3(2)
C25 C24 Co2 70.44(13)
C23 C24 Co2 69.37(13)
C24 C25 C21 109.6(2)
C24 C25 Co2 68.34(13)
C21 C25 Co2 73.59(13)
C27 C26 C30 106.5(3)
C27 C26 Co2 69.49(19)
C30 C26 Co2 70.05(18)
C28 C27 C26 107.4(3)
C28 C27 Co2 70.33(19)
C26 C27 Co2 70.13(19)
C29 C28 C27 109.1(3)
C29 C28 Co2 70.84(18)
C27 C28 Co2 69.79(19)
C28 C29 C30 108.9(4)
C28 C29 Co2 70.30(18)
C30 C29 Co2 70.44(19)
C29 C30 C26 108.1(3)
C29 C30 Co2 70.36(18)
C26 C30 Co2 69.6(2)
C212 C211 C21 122.8(2)
N2 C212 C211 128.8(2)
C212 N2 C216 121.2(2)
C212 N2 C213 120.5(2)
C216 N2 C213 117.9(2)
N2 C213 C214 112.3(2)
N2 C213 C215 111.3(2)
C214 C213 C215 111.6(3)
N2 C216 C218 110.3(3)
N2 C216 C217 112.5(3)
C218 C216 C217 113.2(3)
F12 P1 F11 91.25(16)
F12 P1 F13 91.51(15)
F11 P1 F13 177.23(15)
F12 P1 F15 90.68(12)
F11 P1 F15 89.68(12)
F13 P1 F15 90.31(12)
F12 P1 F16 91.18(12)
F11 P1 F16 90.05(12)
F13 P1 F16 89.87(12)
F15 P1 F16 178.12(12)
F12 P1 F14 179.29(16)
F11 P1 F14 89.41(15)
F13 P1 F14 87.83(14)
F15 P1 F14 89.07(12)
F16 P1 F14 89.07(13)
F23 P2 F25 89.87(11)
F23 P2 F22 90.58(12)
F25 P2 F22 90.17(10)
F23 P2 F21 179.54(13)
F25 P2 F21 89.97(11)
F22 P2 F21 89.85(11)
F23 P2 F24 90.67(12)
F25 P2 F24 90.17(10)
F22 P2 F24 178.71(12)
F21 P2 F24 88.90(11)
F23 P2 F26 90.84(10)
F25 P2 F26 179.28(11)
F22 P2 F26 89.94(9)
F21 P2 F26 89.32(10)
F24 P2 F26 89.71(9)

loop_
_geom_bond_atom_site_label_1
_geom_bond_atom_site_label_2
_geom_bond_distance
Co1 C13 2.005(3)
Co1 C14 2.006(2)
Co1 C17 2.029(2)
Co1 C16 2.034(2)
Co1 C15 2.035(3)
Co1 C20 2.037(3)
Co1 C12 2.038(2)
Co1 C19 2.041(2)
Co1 C18 2.047(2)
Co1 C11 2.129(2)
C11 C111 1.429(3)
C11 C12 1.436(3)
C11 C15 1.444(3)
C12 C13 1.421(4)
C13 C14 1.423(4)
C14 C15 1.411(4)
C16 C20 1.406(4)
C16 C17 1.410(4)
C17 C18 1.417(4)
C18 C19 1.409(4)
C19 C20 1.423(4)
C111 C112 1.367(3)
C112 N1 1.338(3)
N1 C116 1.478(4)
N1 C113 1.484(3)
C113 C114 1.506(4)
C113 C115 1.521(4)
C116 C118 1.512(5)
C116 C117 1.520(5)
Co2 C24 2.004(2)
Co2 C23 2.008(2)
Co2 C27 2.009(3)
Co2 C28 2.016(3)
Co2 C26 2.017(3)
Co2 C29 2.023(3)
Co2 C30 2.024(3)
Co2 C25 2.032(2)
Co2 C22 2.034(2)
Co2 C21 2.130(2)
C21 C25 1.434(3)
C21 C211 1.435(3)
C21 C22 1.443(3)
C22 C23 1.417(3)
C23 C24 1.425(3)
C24 C25 1.421(3)
C26 C27 1.390(6)
C26 C30 1.395(6)
C27 C28 1.373(6)
C28 C29 1.343(5)
C29 C30 1.358(5)
C211 C212 1.360(3)
C212 N2 1.344(3)
N2 C216 1.477(4)
N2 C213 1.480(3)
C213 C214 1.508(4)
C213 C215 1.511(4)
C216 C218 1.495(5)
C216 C217 1.521(5)
P1 F12 1.564(2)
P1 F11 1.575(2)
P1 F13 1.581(2)
P1 F15 1.5937(18)
P1 F16 1.5955(17)
P1 F14 1.602(2)
P2 F23 1.5781(18)
P2 F25 1.5936(16)
P2 F22 1.5949(18)
P2 F21 1.5958(18)
P2 F24 1.5992(18)
P2 F26 1.6031(16)

loop_
_geom_hbond_atom_site_label_D
_geom_hbond_atom_site_label_H
_geom_hbond_atom_site_label_A
_geom_hbond_distance_DH
_geom_hbond_distance_HA
_geom_hbond_distance_DA
_geom_hbond_angle_DHA
_geom_hbond_site_symmetry_A
C12 H12 F26 0.95 2.54 3.355(3) 144.2 3_655
C18 H18 F15 0.95 2.45 3.196(3) 135.3 3_655
C20 H20 F16 0.95 2.54 3.324(4) 139.7 .
C22 H22 F22 0.95 2.42 3.343(3) 163.3 .
C27 H27 F21 0.95 2.44 3.349(4) 160.8 .
C28 H28 F24 0.95 2.54 3.311(4) 138.5 2_765
C30 H30 F13 0.95 2.41 3.221(4) 142.9 3_655
